data_7016693
loop_
_publ_author_name
'Petrov, Alex R.'
'Bannenberg, Thomas'
'Daniliuc, Constantin G.'
'Jones, Peter G.'
'Tamm, Matthias'

_publ_section_title
;
 The use of 1,2-dipiperidinoacetylene for the preparation of
 monometallic diaminoacetylene and homo- or heterobimetallic
 diaminodicarbene ruthenium(ii) complexes.
;
_journal_issue 40
_journal_name_full 'Dalton transactions (Cambridge, England : 2003)'
_journal_page_first 10503
_journal_page_last 10512
_journal_paper_doi 10.1039/c1dt10606f
_journal_volume 40
_journal_year 2011
_chemical_formula_sum 'C22 H20 Cr2 N2 O10'
_chemical_formula_weight 576.40
_chemical_name_systematic
;
?
;
_space_group_IT_number 2
_symmetry_cell_setting triclinic
_symmetry_space_group_name_Hall '-P 1'
_symmetry_space_group_name_H-M 'P -1'
_atom_sites_solution_hydrogens geom
_atom_sites_solution_primary direct
_atom_sites_solution_secondary difmap
_audit_creation_method SHELXL-97
_cell_angle_alpha 103.107(6)
_cell_angle_beta 94.293(6)
_cell_angle_gamma 118.080(8)
_cell_formula_units_Z 2
_cell_length_a 9.4757(8)
_cell_length_b 9.6051(6)
_cell_length_c 15.9506(14)
_cell_measurement_reflns_used 13880
_cell_measurement_temperature 100(2)
_cell_measurement_theta_max 30.7761
_cell_measurement_theta_min 2.2653
_cell_volume 1219.3(2)
_computing_cell_refinement
;
CrysAlisPro, Oxford Diffraction Ltd.,
Version 1.171.33.41 (release 06-05-2009 CrysAlis171 .NET)
(compiled May 6 2009,17:20:42)
;
_computing_data_collection
;
CrysAlisPro, Oxford Diffraction Ltd.,
Version 1.171.33.41 (release 06-05-2009 CrysAlis171 .NET)
(compiled May 6 2009,17:20:42)
;
_computing_data_reduction
;
CrysAlisPro, Oxford Diffraction Ltd.,
Version 1.171.33.41 (release 06-05-2009 CrysAlis171 .NET)
(compiled May 6 2009,17:20:42)
;
_computing_molecular_graphics 'BRUKER XP'
_computing_publication_material SHELXL-97
_computing_structure_refinement 'SHELXL-97 (Sheldrick, 1997)'
_computing_structure_solution 'SHELXS-97 (Sheldrick, 1990)'
_diffrn_ambient_temperature 100(2)
_diffrn_detector_area_resol_mean 16.1419
_diffrn_measured_fraction_theta_full 0.999
_diffrn_measured_fraction_theta_max 0.999
_diffrn_measurement_device_type 'Xcalibur, Eos'
_diffrn_measurement_method '\w scans'
_diffrn_radiation_monochromator graphite
_diffrn_radiation_source 'Enhance (Mo) X-ray Source'
_diffrn_radiation_type 'Mo K\a'
_diffrn_radiation_wavelength 0.71073
_diffrn_reflns_av_R_equivalents 0.0404
_diffrn_reflns_av_sigmaI/netI 0.0421
_diffrn_reflns_limit_h_max 12
_diffrn_reflns_limit_h_min -12
_diffrn_reflns_limit_k_max 12
_diffrn_reflns_limit_k_min -12
_diffrn_reflns_limit_l_max 21
_diffrn_reflns_limit_l_min -21
_diffrn_reflns_number 36726
_diffrn_reflns_theta_full 28.28
_diffrn_reflns_theta_max 28.28
_diffrn_reflns_theta_min 2.48
_exptl_absorpt_coefficient_mu 0.950
_exptl_absorpt_correction_T_max 1.00000
_exptl_absorpt_correction_T_min 0.98419
_exptl_absorpt_correction_type multi-scan
_exptl_absorpt_process_details
;
CrysAlisPro, Oxford Diffraction Ltd.,
Version 1.171.33.41 (release 06-05-2009 CrysAlis171 .NET)
(compiled May 6 2009,17:20:42)
;
_exptl_crystal_colour yellow
_exptl_crystal_density_diffrn 1.570
_exptl_crystal_density_method 'not measured'
_exptl_crystal_description prism
_exptl_crystal_F_000 588
_exptl_crystal_size_max 0.28
_exptl_crystal_size_mid 0.16
_exptl_crystal_size_min 0.13
_refine_diff_density_max 0.367
_refine_diff_density_min -0.298
_refine_diff_density_rms 0.055
_refine_ls_extinction_method none
_refine_ls_goodness_of_fit_ref 0.924
_refine_ls_hydrogen_treatment riding
_refine_ls_matrix_type full
_refine_ls_number_parameters 325
_refine_ls_number_reflns 6041
_refine_ls_number_restraints 0
_refine_ls_restrained_S_all 0.924
_refine_ls_R_factor_all 0.0378
_refine_ls_R_factor_gt 0.0257
_refine_ls_shift/su_max 0.002
_refine_ls_shift/su_mean 0.000
_refine_ls_structure_factor_coef Fsqd
_refine_ls_weighting_details 'calc w=1/[\s^2^(Fo^2^)+(0.0313P)^2^+0.0000P] where P=(Fo^2^+2Fc^2^)/3'
_refine_ls_weighting_scheme calc
_refine_ls_wR_factor_gt 0.0596
_refine_ls_wR_factor_ref 0.0613
_reflns_number_gt 4653
_reflns_number_total 6041
_reflns_threshold_expression >2sigma(I)
_cod_data_source_file c1dt10606f.txt
_cod_data_source_block pet09
_cod_original_cell_volume 1219.32(17)
_cod_database_code 7016693

loop_
_symmetry_equiv_pos_as_xyz
'x, y, z'
'-x, -y, -z'

loop_
_atom_site_label
_atom_site_type_symbol
_atom_site_fract_x
_atom_site_fract_y
_atom_site_fract_z
_atom_site_U_iso_or_equiv
_atom_site_adp_type
_atom_site_occupancy
_atom_site_symmetry_multiplicity
_atom_site_calc_flag
_atom_site_refinement_flags
Cr1 Cr 0.76821(3) 0.73584(3) 0.837303(16) 0.01371(6) Uani 1 1 d .
Cr2 Cr 0.79433(3) 0.37076(3) 0.629258(15) 0.01200(6) Uani 1 1 d .
N1 N 0.70522(14) 0.38524(15) 0.84827(8) 0.0122(3) Uani 1 1 d .
N2 N 0.45903(14) 0.33111(14) 0.68251(8) 0.0127(3) Uani 1 1 d .
O1 O 0.43240(13) 0.70335(13) 0.80775(8) 0.0235(3) Uani 1 1 d .
O2 O 0.73515(14) 0.76185(15) 1.02734(8) 0.0278(3) Uani 1 1 d .
O3 O 0.90625(14) 1.10430(14) 0.89586(8) 0.0281(3) Uani 1 1 d .
O4 O 1.12214(13) 0.81135(15) 0.87463(8) 0.0276(3) Uani 1 1 d .
O5 O 0.74089(13) 0.75855(14) 0.64954(8) 0.0258(3) Uani 1 1 d .
O6 O 1.00777(13) 0.36977(14) 0.78037(7) 0.0224(3) Uani 1 1 d .
O7 O 1.07093(13) 0.72649(13) 0.67284(7) 0.0225(3) Uani 1 1 d .
O8 O 1.01648(13) 0.30415(13) 0.52257(7) 0.0207(2) Uani 1 1 d .
O9 O 0.65920(14) 0.40176(15) 0.45835(8) 0.0292(3) Uani 1 1 d .
O10 O 0.57528(14) -0.00154(13) 0.58832(7) 0.0226(3) Uani 1 1 d .
C1 C 0.69236(16) 0.47547(18) 0.80055(9) 0.0120(3) Uani 1 1 d .
C2 C 0.61772(17) 0.39163(17) 0.70655(9) 0.0117(3) Uani 1 1 d .
C3 C 0.80549(17) 0.45142(19) 0.93818(9) 0.0154(3) Uani 1 1 d .
H3A H 0.8615 0.5737 0.9566 0.019 Uiso 1 1 calc R
H3B H 0.8903 0.4188 0.9386 0.019 Uiso 1 1 calc R
C4 C 0.69952(19) 0.38638(19) 1.00313(10) 0.0184(3) Uani 1 1 d .
H4A H 0.7694 0.4300 1.0627 0.022 Uiso 1 1 calc R
H4B H 0.6194 0.4251 1.0058 0.022 Uiso 1 1 calc R
C5 C 0.60917(19) 0.19818(19) 0.97480(10) 0.0193(3) Uani 1 1 d .
H5A H 0.5326 0.1573 1.0139 0.023 Uiso 1 1 calc R
H5B H 0.6888 0.1597 0.9803 0.023 Uiso 1 1 calc R
C6 C 0.51418(18) 0.12850(19) 0.87985(10) 0.0161(3) Uani 1 1 d .
H6A H 0.4237 0.1529 0.8764 0.019 Uiso 1 1 calc R
H6B H 0.4656 0.0069 0.8607 0.019 Uiso 1 1 calc R
C7 C 0.62407(17) 0.20203(17) 0.81777(10) 0.0139(3) Uani 1 1 d .
H7A H 0.7080 0.1683 0.8162 0.017 Uiso 1 1 calc R
H7B H 0.5576 0.1595 0.7574 0.017 Uiso 1 1 calc R
C8 C 0.34831(17) 0.32263(18) 0.74501(10) 0.0155(3) Uani 1 1 d .
H8A H 0.3001 0.3920 0.7376 0.019 Uiso 1 1 calc R
H8B H 0.4121 0.3668 0.8062 0.019 Uiso 1 1 calc R
C9 C 0.21147(17) 0.14480(18) 0.72903(10) 0.0172(3) Uani 1 1 d .
H9A H 0.2591 0.0767 0.7400 0.021 Uiso 1 1 calc R
H9B H 0.1381 0.1422 0.7704 0.021 Uiso 1 1 calc R
C10 C 0.11381(18) 0.07339(19) 0.63486(10) 0.0177(3) Uani 1 1 d .
H10A H 0.0574 0.1347 0.6254 0.021 Uiso 1 1 calc R
H10B H 0.0297 -0.0439 0.6241 0.021 Uiso 1 1 calc R
C11 C 0.22808(18) 0.08638(19) 0.57125(10) 0.0188(3) Uani 1 1 d .
H11A H 0.1653 0.0479 0.5103 0.023 Uiso 1 1 calc R
H11B H 0.2732 0.0134 0.5758 0.023 Uiso 1 1 calc R
C12 C 0.36831(18) 0.26284(19) 0.59032(10) 0.0176(3) Uani 1 1 d .
H12A H 0.4442 0.2648 0.5506 0.021 Uiso 1 1 calc R
H12B H 0.3242 0.3331 0.5782 0.021 Uiso 1 1 calc R
C13 C 0.55480(19) 0.70642(18) 0.81829(10) 0.0165(3) Uani 1 1 d .
C14 C 0.75006(18) 0.74605(19) 0.95556(11) 0.0187(3) Uani 1 1 d .
C15 C 0.85194(18) 0.9627(2) 0.87222(11) 0.0201(3) Uani 1 1 d .
C16 C 0.98984(19) 0.78087(18) 0.85900(10) 0.0168(3) Uani 1 1 d .
C17 C 0.75715(18) 0.74274(18) 0.71782(11) 0.0179(3) Uani 1 1 d .
C18 C 0.91965(18) 0.36781(18) 0.72608(10) 0.0154(3) Uani 1 1 d .
C19 C 0.95930(18) 0.59782(19) 0.65817(10) 0.0161(3) Uani 1 1 d .
C20 C 0.93049(18) 0.32895(18) 0.56295(10) 0.0152(3) Uani 1 1 d .
C21 C 0.70174(18) 0.38992(19) 0.52368(11) 0.0184(3) Uani 1 1 d .
C22 C 0.65262(18) 0.1386(2) 0.60200(10) 0.0159(3) Uani 1 1 d .

loop_
_atom_site_aniso_label
_atom_site_aniso_U_11
_atom_site_aniso_U_22
_atom_site_aniso_U_33
_atom_site_aniso_U_23
_atom_site_aniso_U_13
_atom_site_aniso_U_12
Cr1 0.01082(12) 0.01110(13) 0.01682(13) 0.00236(10) 0.00163(9) 0.00463(10)
Cr2 0.01108(12) 0.01150(12) 0.01185(12) 0.00412(9) 0.00253(9) 0.00416(10)
N1 0.0104(6) 0.0125(6) 0.0119(6) 0.0029(5) 0.0019(5) 0.0048(5)
N2 0.0110(6) 0.0112(6) 0.0139(6) 0.0042(5) 0.0008(5) 0.0042(5)
O1 0.0172(6) 0.0208(6) 0.0312(7) 0.0035(5) 0.0027(5) 0.0107(5)
O2 0.0265(7) 0.0367(7) 0.0204(6) 0.0021(5) 0.0044(5) 0.0190(6)
O3 0.0213(6) 0.0140(6) 0.0428(8) 0.0026(5) -0.0015(5) 0.0077(5)
O4 0.0166(6) 0.0369(7) 0.0278(7) 0.0113(6) 0.0036(5) 0.0117(5)
O5 0.0250(6) 0.0306(7) 0.0282(7) 0.0164(6) 0.0083(5) 0.0150(6)
O6 0.0184(6) 0.0321(7) 0.0198(6) 0.0098(5) 0.0027(5) 0.0143(5)
O7 0.0191(6) 0.0163(6) 0.0261(6) 0.0066(5) 0.0050(5) 0.0039(5)
O8 0.0194(6) 0.0210(6) 0.0206(6) 0.0068(5) 0.0091(5) 0.0085(5)
O9 0.0213(6) 0.0316(7) 0.0265(7) 0.0187(6) -0.0008(5) 0.0033(5)
O10 0.0254(6) 0.0143(6) 0.0216(6) 0.0042(5) 0.0044(5) 0.0054(5)
C1 0.0065(6) 0.0148(8) 0.0148(7) 0.0046(6) 0.0043(5) 0.0050(6)
C2 0.0119(7) 0.0069(7) 0.0153(7) 0.0048(6) 0.0015(6) 0.0036(6)
C3 0.0130(7) 0.0183(8) 0.0122(7) 0.0033(6) -0.0004(6) 0.0067(6)
C4 0.0191(8) 0.0222(9) 0.0116(7) 0.0051(6) 0.0022(6) 0.0087(7)
C5 0.0229(8) 0.0215(8) 0.0162(8) 0.0092(7) 0.0062(6) 0.0115(7)
C6 0.0179(8) 0.0146(8) 0.0173(8) 0.0067(6) 0.0051(6) 0.0083(6)
C7 0.0160(7) 0.0123(7) 0.0140(7) 0.0041(6) 0.0038(6) 0.0074(6)
C8 0.0120(7) 0.0158(8) 0.0176(8) 0.0036(6) 0.0026(6) 0.0068(6)
C9 0.0121(7) 0.0170(8) 0.0199(8) 0.0069(6) 0.0032(6) 0.0047(6)
C10 0.0112(7) 0.0137(8) 0.0238(9) 0.0061(7) -0.0002(6) 0.0032(6)
C11 0.0152(8) 0.0189(8) 0.0153(8) 0.0013(6) -0.0025(6) 0.0058(7)
C12 0.0137(7) 0.0220(8) 0.0140(8) 0.0071(6) 0.0001(6) 0.0062(7)
C13 0.0185(8) 0.0098(7) 0.0173(8) 0.0022(6) 0.0030(6) 0.0049(6)
C14 0.0134(7) 0.0158(8) 0.0234(9) 0.0005(7) 0.0005(6) 0.0075(6)
C15 0.0137(8) 0.0211(9) 0.0253(9) 0.0059(7) 0.0020(7) 0.0094(7)
C16 0.0173(8) 0.0135(8) 0.0163(8) 0.0040(6) 0.0025(6) 0.0057(6)
C17 0.0123(7) 0.0137(8) 0.0272(9) 0.0058(7) 0.0049(6) 0.0062(6)
C18 0.0140(7) 0.0139(8) 0.0175(8) 0.0053(6) 0.0085(6) 0.0055(6)
C19 0.0172(8) 0.0191(8) 0.0151(8) 0.0064(6) 0.0053(6) 0.0106(7)
C20 0.0154(7) 0.0107(7) 0.0136(7) 0.0038(6) -0.0004(6) 0.0024(6)
C21 0.0120(7) 0.0141(8) 0.0231(9) 0.0070(7) 0.0037(6) 0.0013(6)
C22 0.0153(7) 0.0215(9) 0.0115(7) 0.0048(6) 0.0032(6) 0.0097(7)

loop_
_atom_type_symbol
_atom_type_description
_atom_type_scat_dispersion_real
_atom_type_scat_dispersion_imag
_atom_type_scat_source
C C 0.0033 0.0016 'International Tables Vol C Tables 4.2.6.8 and 6.1.1.4'
H H 0.0000 0.0000 'International Tables Vol C Tables 4.2.6.8 and 6.1.1.4'
N N 0.0061 0.0033 'International Tables Vol C Tables 4.2.6.8 and 6.1.1.4'
O O 0.0106 0.0060 'International Tables Vol C Tables 4.2.6.8 and 6.1.1.4'
Cr Cr 0.3209 0.6236 'International Tables Vol C Tables 4.2.6.8 and 6.1.1.4'

loop_
_geom_angle_atom_site_label_1
_geom_angle_atom_site_label_2
_geom_angle_atom_site_label_3
_geom_angle
C15 Cr1 C14 86.44(7)
C15 Cr1 C13 88.72(7)
C14 Cr1 C13 86.36(7)
C15 Cr1 C17 87.85(7)
C14 Cr1 C17 168.46(7)
C13 Cr1 C17 83.50(6)
C15 Cr1 C16 87.55(7)
C14 Cr1 C16 93.36(7)
C13 Cr1 C16 176.27(6)
C17 Cr1 C16 96.41(6)
C15 Cr1 C1 174.89(6)
C14 Cr1 C1 93.08(6)
C13 Cr1 C1 96.33(6)
C17 Cr1 C1 93.49(6)
C16 Cr1 C1 87.40(6)
C20 Cr2 C18 86.24(6)
C20 Cr2 C22 88.63(6)
C18 Cr2 C22 90.04(6)
C20 Cr2 C19 85.65(6)
C18 Cr2 C19 84.82(6)
C22 Cr2 C19 172.54(6)
C20 Cr2 C21 85.48(7)
C18 Cr2 C21 170.05(6)
C22 Cr2 C21 95.25(6)
C19 Cr2 C21 89.07(6)
C20 Cr2 C2 173.81(6)
C18 Cr2 C2 92.77(6)
C22 Cr2 C2 85.26(6)
C19 Cr2 C2 100.35(6)
C21 Cr2 C2 96.05(6)
C1 N1 C3 124.97(12)
C1 N1 C7 124.43(12)
C3 N1 C7 110.57(11)
C2 N2 C12 124.39(13)
C2 N2 C8 124.29(12)
C12 N2 C8 111.32(11)
N1 C1 C2 116.90(13)
N1 C1 Cr1 130.39(10)
C2 C1 Cr1 112.70(10)
N2 C2 C1 117.28(13)
N2 C2 Cr2 130.32(11)
C1 C2 Cr2 112.18(9)
N1 C3 C4 110.86(12)
C5 C4 C3 110.33(13)
C4 C5 C6 110.49(12)
C5 C6 C7 111.66(13)
N1 C7 C6 110.06(12)
N2 C8 C9 110.90(12)
C10 C9 C8 110.34(12)
C9 C10 C11 109.63(12)
C10 C11 C12 111.74(13)
N2 C12 C11 111.67(12)
O1 C13 Cr1 173.94(13)
O2 C14 Cr1 174.29(14)
O3 C15 Cr1 178.32(14)
O4 C16 Cr1 177.61(15)
O5 C17 Cr1 171.15(14)
O6 C18 Cr2 173.30(13)
O7 C19 Cr2 171.45(13)
O8 C20 Cr2 179.23(14)
O9 C21 Cr2 173.64(14)
O10 C22 Cr2 175.66(13)

loop_
_geom_bond_atom_site_label_1
_geom_bond_atom_site_label_2
_geom_bond_distance
Cr1 C15 1.8558(17)
Cr1 C14 1.8915(17)
Cr1 C13 1.8954(16)
Cr1 C17 1.9187(17)
Cr1 C16 1.9197(16)
Cr1 C1 2.1666(15)
Cr2 C20 1.8558(16)
Cr2 C18 1.8902(16)
Cr2 C22 1.9019(16)
Cr2 C19 1.9076(16)
Cr2 C21 1.9264(16)
Cr2 C2 2.2076(15)
N1 C1 1.3154(18)
N1 C3 1.4757(18)
N1 C7 1.4854(18)
N2 C2 1.3175(18)
N2 C12 1.4745(18)
N2 C8 1.4879(19)
O1 C13 1.1448(18)
O2 C14 1.1488(19)
O3 C15 1.1559(19)
O4 C16 1.1376(18)
O5 C17 1.1423(18)
O6 C18 1.1476(18)
O7 C19 1.1411(18)
O8 C20 1.1520(18)
O9 C21 1.1382(18)
O10 C22 1.1452(18)
C1 C2 1.468(2)
C3 C4 1.527(2)
C4 C5 1.523(2)
C5 C6 1.524(2)
C6 C7 1.531(2)
C8 C9 1.527(2)
C9 C10 1.520(2)
C10 C11 1.521(2)
C11 C12 1.522(2)

loop_
_geom_torsion_atom_site_label_1
_geom_torsion_atom_site_label_2
_geom_torsion_atom_site_label_3
_geom_torsion_atom_site_label_4
_geom_torsion
C3 N1 C1 C2 166.68(13)
C7 N1 C1 C2 -11.5(2)
C3 N1 C1 Cr1 -12.2(2)
C7 N1 C1 Cr1 169.70(10)
C15 Cr1 C1 N1 57.5(8)
C14 Cr1 C1 N1 -26.93(14)
C13 Cr1 C1 N1 -113.61(13)
C17 Cr1 C1 N1 162.56(13)
C16 Cr1 C1 N1 66.29(13)
C15 Cr1 C1 C2 -121.4(7)
C14 Cr1 C1 C2 154.18(10)
C13 Cr1 C1 C2 67.51(11)
C17 Cr1 C1 C2 -16.33(10)
C16 Cr1 C1 C2 -112.59(11)
C12 N2 C2 C1 171.70(13)
C8 N2 C2 C1 -8.4(2)
C12 N2 C2 Cr2 -14.2(2)
C8 N2 C2 Cr2 165.69(10)
N1 C1 C2 N2 93.24(16)
Cr1 C1 C2 N2 -87.71(13)
N1 C1 C2 Cr2 -81.91(14)
Cr1 C1 C2 Cr2 97.14(9)
C20 Cr2 C2 N2 -65.2(6)
C18 Cr2 C2 N2 -145.84(13)
C22 Cr2 C2 N2 -56.03(13)
C19 Cr2 C2 N2 128.92(13)
C21 Cr2 C2 N2 38.77(14)
C20 Cr2 C2 C1 109.1(5)
C18 Cr2 C2 C1 28.50(11)
C22 Cr2 C2 C1 118.31(11)
C19 Cr2 C2 C1 -56.73(11)
C21 Cr2 C2 C1 -146.89(10)
C1 N1 C3 C4 120.62(15)
C7 N1 C3 C4 -61.03(16)
N1 C3 C4 C5 57.88(16)
C3 C4 C5 C6 -53.59(17)
C4 C5 C6 C7 53.29(17)
C1 N1 C7 C6 -122.19(14)
C3 N1 C7 C6 59.45(15)
C5 C6 C7 N1 -55.91(16)
C2 N2 C8 C9 -122.07(15)
C12 N2 C8 C9 57.83(15)
N2 C8 C9 C10 -58.10(16)
C8 C9 C10 C11 56.00(17)
C9 C10 C11 C12 -54.52(17)
C2 N2 C12 C11 123.95(15)
C8 N2 C12 C11 -55.95(16)
C10 C11 C12 N2 54.81(17)
C15 Cr1 C13 O1 10.6(13)
C14 Cr1 C13 O1 97.1(13)
C17 Cr1 C13 O1 -77.4(13)
C16 Cr1 C13 O1 11(2)
C1 Cr1 C13 O1 -170.2(13)
C15 Cr1 C14 O2 38.5(14)
C13 Cr1 C14 O2 -50.5(14)
C17 Cr1 C14 O2 -22.0(16)
C16 Cr1 C14 O2 125.8(14)
C1 Cr1 C14 O2 -146.6(14)
C14 Cr1 C15 O3 41(5)
C13 Cr1 C15 O3 127(5)
C17 Cr1 C15 O3 -149(5)
C16 Cr1 C15 O3 -53(5)
C1 Cr1 C15 O3 -44(6)
C15 Cr1 C16 O4 48(3)
C14 Cr1 C16 O4 -38(3)
C13 Cr1 C16 O4 47(4)
C17 Cr1 C16 O4 136(3)
C1 Cr1 C16 O4 -131(3)
C15 Cr1 C17 O5 -48.8(9)
C14 Cr1 C17 O5 11.6(11)
C13 Cr1 C17 O5 40.2(9)
C16 Cr1 C17 O5 -136.1(9)
C1 Cr1 C17 O5 136.2(9)
C20 Cr2 C18 O6 23.6(11)
C22 Cr2 C18 O6 112.2(11)
C19 Cr2 C18 O6 -62.4(11)
C21 Cr2 C18 O6 -10.1(14)
C2 Cr2 C18 O6 -162.6(11)
C20 Cr2 C19 O7 -22.4(9)
C18 Cr2 C19 O7 64.2(9)
C22 Cr2 C19 O7 17.6(12)
C21 Cr2 C19 O7 -107.9(9)
C2 Cr2 C19 O7 156.1(9)
C18 Cr2 C20 O8 -38(10)
C22 Cr2 C20 O8 -128(10)
C19 Cr2 C20 O8 47(10)
C21 Cr2 C20 O8 137(10)
C2 Cr2 C20 O8 -119(10)
C20 Cr2 C21 O9 -13.1(12)
C18 Cr2 C21 O9 20.6(15)
C22 Cr2 C21 O9 -101.3(12)
C19 Cr2 C21 O9 72.6(12)
C2 Cr2 C21 O9 172.9(12)
C20 Cr2 C22 O10 62.3(18)
C18 Cr2 C22 O10 -23.9(18)
C19 Cr2 C22 O10 22(2)
C21 Cr2 C22 O10 147.6(18)
C2 Cr2 C22 O10 -116.7(18)
